data_4106910
loop_
_publ_author_name
'Seung Seo Lee'
'Ian R. Greig'
'David J. Vocadlo'
'John D. McCarter'
'Brian O. Patrick'
'Stephen G. Withers'

_publ_section_title
;
 Structural, Mechanistic, and Computational Analysis of the Effects of
 Anomeric Fluorines on Anomeric Fluoride Departure in 5-Fluoroxylosyl
 Fluorides
;
_journal_name_full 'Journal of the American Chemical Society'
_journal_page_first 15826
_journal_page_last 15829
_journal_paper_doi 10.1021/ja204829r
_journal_volume 133
_journal_year 2011
_chemical_formula_sum 'C11 H14 F2 O7'
_chemical_formula_weight 296.22
_chemical_name_systematic
;
 ?
;
_space_group_IT_number 4
_symmetry_cell_setting monoclinic
_symmetry_space_group_name_Hall 'P 2yb'
_symmetry_space_group_name_H-M 'P 1 21 1'
_atom_sites_solution_hydrogens geom
_atom_sites_solution_primary direct
_atom_sites_solution_secondary difmap
_audit_creation_method SHELXL-97
_cell_angle_alpha 90.00
_cell_angle_beta 91.650(10)
_cell_angle_gamma 90.00
_cell_formula_units_Z 2
_cell_length_a 7.9989(9)
_cell_length_b 7.3754(8)
_cell_length_c 11.0744(10)
_cell_measurement_reflns_used 2872
_cell_measurement_temperature 173(2)
_cell_measurement_theta_max 26.67
_cell_measurement_theta_min 1.85
_cell_volume 653.06(12)
_computing_structure_refinement 'SHELXL-97 (Sheldrick, 1997)'
_diffrn_ambient_temperature 173(2)
_diffrn_measured_fraction_theta_full 0.951
_diffrn_measured_fraction_theta_max 0.716
_diffrn_measurement_device_type 'Rigaku/ADSC CCD'
_diffrn_measurement_method 'area detector'
_diffrn_radiation_monochromator graphite
_diffrn_radiation_source 'fine-focus sealed tube'
_diffrn_radiation_type MoK\a
_diffrn_radiation_wavelength 0.71073
_diffrn_reflns_av_R_equivalents 0.0560
_diffrn_reflns_av_sigmaI/netI 0.0230
_diffrn_reflns_limit_h_max 9
_diffrn_reflns_limit_h_min 0
_diffrn_reflns_limit_k_max 7
_diffrn_reflns_limit_k_min -8
_diffrn_reflns_limit_l_max 12
_diffrn_reflns_limit_l_min -12
_diffrn_reflns_number 2341
_diffrn_reflns_theta_full 25.00
_diffrn_reflns_theta_max 29.57
_diffrn_reflns_theta_min 3.10
_exptl_absorpt_coefficient_mu 0.143
_exptl_absorpt_correction_T_max 0.986
_exptl_absorpt_correction_T_min 0.661
_exptl_absorpt_correction_type multi-scan
_exptl_crystal_colour colourless
_exptl_crystal_density_diffrn 1.506
_exptl_crystal_description block
_exptl_crystal_F_000 308
_exptl_crystal_size_max 0.50
_exptl_crystal_size_mid 0.15
_exptl_crystal_size_min 0.10
_refine_diff_density_max 0.424
_refine_diff_density_min -0.154
_refine_diff_density_rms 0.045
_refine_ls_abs_structure_details 'Flack H D (1983), Acta Cryst. A39, 876-881'
_refine_ls_abs_structure_Flack 0.8(9)
_refine_ls_extinction_method none
_refine_ls_goodness_of_fit_ref 1.022
_refine_ls_hydrogen_treatment constr
_refine_ls_matrix_type full
_refine_ls_number_parameters 183
_refine_ls_number_reflns 2341
_refine_ls_number_restraints 1
_refine_ls_restrained_S_all 1.022
_refine_ls_R_factor_all 0.0449
_refine_ls_R_factor_gt 0.0385
_refine_ls_shift/su_max 0.001
_refine_ls_shift/su_mean 0.000
_refine_ls_structure_factor_coef Fsqd
_refine_ls_weighting_details 'calc w=1/[\s^2^(Fo^2^)+(0.0715P)^2^+0.0281P] where P=(Fo^2^+2Fc^2^)/3'
_refine_ls_weighting_scheme calc
_refine_ls_wR_factor_gt 0.0958
_refine_ls_wR_factor_ref 0.0985
_reflns_number_gt 2072
_reflns_number_total 2341
_reflns_threshold_expression >2sigma(I)
_cod_data_source_file ja204829r_si_004.cif
_cod_data_source_block sw121
_cod_original_sg_symbol_H-M 'P 21'
_cod_database_code 4106910

loop_
_symmetry_equiv_pos_as_xyz
'x, y, z'
'-x, y+1/2, -z'

loop_
_atom_site_label
_atom_site_type_symbol
_atom_site_fract_x
_atom_site_fract_y
_atom_site_fract_z
_atom_site_U_iso_or_equiv
_atom_site_adp_type
_atom_site_occupancy
_atom_site_symmetry_multiplicity
_atom_site_calc_flag
_atom_site_refinement_flags
C1 C 0.6144(3) 0.6174(3) 0.1264(2) 0.0242(5) Uani 1 1 d .
H1 H 0.5758 0.4958 0.0970 0.029 Uiso 1 1 calc R
C2 C 0.4647(3) 0.7266(3) 0.1637(2) 0.0200(5) Uani 1 1 d .
H2 H 0.4020 0.6577 0.2256 0.024 Uiso 1 1 calc R
C3 C 0.5180(3) 0.9103(3) 0.2154(2) 0.0202(5) Uani 1 1 d .
H3 H 0.5646 0.9887 0.1507 0.024 Uiso 1 1 calc R
C4 C 0.6487(3) 0.8780(3) 0.3157(2) 0.0213(5) Uani 1 1 d .
H4 H 0.5954 0.8222 0.3873 0.026 Uiso 1 1 calc R
C5 C 0.7900(3) 0.7569(3) 0.2724(2) 0.0238(5) Uani 1 1 d .
H5 H 0.8597 0.8234 0.2133 0.029 Uiso 1 1 calc R
C6 C 0.1981(3) 0.7013(4) 0.0618(2) 0.0249(5) Uani 1 1 d .
C7 C 0.1081(3) 0.7381(4) -0.0558(2) 0.0335(6) Uani 1 1 d .
H7A H 0.0916 0.8691 -0.0653 0.050 Uiso 1 1 calc R
H7B H -0.0009 0.6773 -0.0568 0.050 Uiso 1 1 calc R
H7C H 0.1744 0.6923 -0.1222 0.050 Uiso 1 1 calc R
C8 C 0.3568(3) 1.1752(3) 0.2610(2) 0.0246(5) Uani 1 1 d .
C9 C 0.1985(3) 1.2347(4) 0.3158(2) 0.0317(6) Uani 1 1 d .
H9A H 0.1685 1.3557 0.2856 0.048 Uiso 1 1 calc R
H9B H 0.2136 1.2389 0.4039 0.048 Uiso 1 1 calc R
H9C H 0.1091 1.1490 0.2940 0.048 Uiso 1 1 calc R
C10 C 0.6789(3) 1.1316(3) 0.4507(2) 0.0234(6) Uani 1 1 d .
C11 C 0.7724(3) 1.3032(4) 0.4707(3) 0.0295(6) Uani 1 1 d .
H11A H 0.8539 1.3184 0.4071 0.044 Uiso 0.50 1 calc PR
H11B H 0.8309 1.2993 0.5496 0.044 Uiso 0.50 1 calc PR
H11C H 0.6940 1.4054 0.4686 0.044 Uiso 0.50 1 calc PR
H11D H 0.7319 1.3636 0.5431 0.044 Uiso 0.50 1 calc PR
H11E H 0.7550 1.3828 0.4006 0.044 Uiso 0.50 1 calc PR
H11F H 0.8919 1.2767 0.4817 0.044 Uiso 0.50 1 calc PR
O2 O 0.3592(2) 0.7535(2) 0.05808(14) 0.0242(4) Uani 1 1 d .
O3 O 0.3698(2) 0.9906(2) 0.26255(16) 0.0227(4) Uani 1 1 d .
O4 O 0.7309(2) 1.0449(2) 0.34993(15) 0.0232(4) Uani 1 1 d .
O5 O 0.7295(2) 0.5942(2) 0.22172(16) 0.0262(4) Uani 1 1 d .
O6 O 0.1368(2) 0.6393(3) 0.1506(2) 0.0510(7) Uani 1 1 d .
O7 O 0.4646(2) 1.2713(2) 0.22225(17) 0.0343(5) Uani 1 1 d .
O8 O 0.5701(3) 1.0727(3) 0.51261(17) 0.0377(5) Uani 1 1 d .
F1 F 0.69190(18) 0.7081(2) 0.03258(12) 0.0318(4) Uani 1 1 d .
F5 F 0.88554(19) 0.7045(2) 0.37056(13) 0.0349(4) Uani 1 1 d .

loop_
_atom_site_aniso_label
_atom_site_aniso_U_11
_atom_site_aniso_U_22
_atom_site_aniso_U_33
_atom_site_aniso_U_23
_atom_site_aniso_U_13
_atom_site_aniso_U_12
C1 0.0257(13) 0.0250(13) 0.0219(13) -0.0025(10) 0.0017(11) -0.0031(9)
C2 0.0188(12) 0.0235(13) 0.0174(11) 0.0004(9) -0.0011(9) -0.0056(9)
C3 0.0187(12) 0.0217(12) 0.0204(12) 0.0006(9) 0.0046(10) -0.0026(9)
C4 0.0235(12) 0.0215(13) 0.0191(13) -0.0027(10) 0.0026(10) -0.0061(9)
C5 0.0237(13) 0.0246(13) 0.0231(13) -0.0020(9) -0.0025(10) -0.0024(10)
C6 0.0173(12) 0.0251(12) 0.0323(14) -0.0010(11) 0.0004(10) 0.0007(10)
C7 0.0275(14) 0.0380(16) 0.0345(15) 0.0017(12) -0.0055(12) -0.0027(11)
C8 0.0323(14) 0.0229(13) 0.0185(12) 0.0000(9) -0.0046(11) -0.0019(10)
C9 0.0339(15) 0.0306(16) 0.0306(14) 0.0000(11) -0.0011(12) 0.0047(11)
C10 0.0209(12) 0.0269(13) 0.0222(14) -0.0045(9) -0.0031(11) 0.0028(9)
C11 0.0285(15) 0.0306(15) 0.0292(15) -0.0099(11) -0.0017(12) -0.0003(10)
O2 0.0230(9) 0.0310(10) 0.0184(9) 0.0011(7) -0.0008(7) -0.0063(7)
O3 0.0235(9) 0.0206(9) 0.0241(9) 0.0001(6) 0.0028(7) -0.0007(6)
O4 0.0249(9) 0.0257(9) 0.0189(9) -0.0055(7) 0.0018(7) -0.0075(7)
O5 0.0266(9) 0.0244(9) 0.0274(10) -0.0043(7) -0.0045(7) 0.0012(7)
O6 0.0282(11) 0.0793(18) 0.0453(13) 0.0271(11) 0.0006(10) -0.0135(10)
O7 0.0422(12) 0.0243(10) 0.0366(11) 0.0019(8) 0.0041(9) -0.0060(8)
O8 0.0444(12) 0.0373(11) 0.0324(11) -0.0105(9) 0.0167(10) -0.0079(9)
F1 0.0309(8) 0.0426(9) 0.0223(7) 0.0006(7) 0.0084(6) -0.0026(7)
F5 0.0319(8) 0.0384(9) 0.0337(8) -0.0065(8) -0.0122(7) 0.0057(7)

loop_
_atom_type_symbol
_atom_type_description
_atom_type_scat_dispersion_real
_atom_type_scat_dispersion_imag
_atom_type_scat_source
C C 0.0033 0.0016 'International Tables Vol C Tables 4.2.6.8 and 6.1.1.4'
H H 0.0000 0.0000 'International Tables Vol C Tables 4.2.6.8 and 6.1.1.4'
O O 0.0106 0.0060 'International Tables Vol C Tables 4.2.6.8 and 6.1.1.4'
F F 0.0171 0.0103 'International Tables Vol C Tables 4.2.6.8 and 6.1.1.4'

loop_
_geom_angle_atom_site_label_1
_geom_angle_atom_site_label_2
_geom_angle_atom_site_label_3
_geom_angle
O5 C1 F1 108.98(19)
O5 C1 C2 111.74(19)
F1 C1 C2 108.7(2)
O5 C1 H1 109.1
F1 C1 H1 109.1
C2 C1 H1 109.1
O2 C2 C1 107.64(18)
O2 C2 C3 109.47(18)
C1 C2 C3 111.14(18)
O2 C2 H2 109.5
C1 C2 H2 109.5
C3 C2 H2 109.5
O3 C3 C4 110.8(2)
O3 C3 C2 106.10(17)
C4 C3 C2 108.2(2)
O3 C3 H3 110.5
C4 C3 H3 110.5
C2 C3 H3 110.5
O4 C4 C3 110.9(2)
O4 C4 C5 104.25(18)
C3 C4 C5 111.18(19)
O4 C4 H4 110.1
C3 C4 H4 110.1
C5 C4 H4 110.1
F5 C5 O5 104.76(18)
F5 C5 C4 108.52(19)
O5 C5 C4 112.04(19)
F5 C5 H5 110.5
O5 C5 H5 110.5
C4 C5 H5 110.5
O6 C6 O2 123.2(2)
O6 C6 C7 125.8(2)
O2 C6 C7 111.0(2)
C6 C7 H7A 109.5
C6 C7 H7B 109.5
H7A C7 H7B 109.5
C6 C7 H7C 109.5
H7A C7 H7C 109.5
H7B C7 H7C 109.5
O7 C8 O3 122.4(2)
O7 C8 C9 126.8(2)
O3 C8 C9 110.8(2)
C8 C9 H9A 109.5
C8 C9 H9B 109.5
H9A C9 H9B 109.5
C8 C9 H9C 109.5
H9A C9 H9C 109.5
H9B C9 H9C 109.5
O8 C10 O4 122.7(2)
O8 C10 C11 126.3(2)
O4 C10 C11 111.1(2)
C10 C11 H11A 109.5
C10 C11 H11B 109.5
H11A C11 H11B 109.5
C10 C11 H11C 109.5
H11A C11 H11C 109.5
H11B C11 H11C 109.5
C10 C11 H11D 109.5
H11A C11 H11D 141.1
H11B C11 H11D 56.3
H11C C11 H11D 56.3
C10 C11 H11E 109.5
H11A C11 H11E 56.3
H11B C11 H11E 141.1
H11C C11 H11E 56.3
H11D C11 H11E 109.5
C10 C11 H11F 109.5
H11A C11 H11F 56.3
H11B C11 H11F 56.3
H11C C11 H11F 141.1
H11D C11 H11F 109.5
H11E C11 H11F 109.5
C6 O2 C2 118.42(18)
C8 O3 C3 117.99(19)
C10 O4 C4 118.02(18)
C1 O5 C5 114.25(19)

loop_
_geom_bond_atom_site_label_1
_geom_bond_atom_site_label_2
_geom_bond_distance
C1 O5 1.392(3)
C1 F1 1.395(3)
C1 C2 1.510(3)
C1 H1 1.0000
C2 O2 1.436(3)
C2 C3 1.527(3)
C2 H2 1.0000
C3 O3 1.437(3)
C3 C4 1.522(4)
C3 H3 1.0000
C4 O4 1.441(3)
C4 C5 1.528(3)
C4 H4 1.0000
C5 F5 1.366(3)
C5 O5 1.405(3)
C5 H5 1.0000
C6 O6 1.202(3)
C6 O2 1.347(3)
C6 C7 1.494(4)
C7 H7A 0.9800
C7 H7B 0.9800
C7 H7C 0.9800
C8 O7 1.205(3)
C8 O3 1.365(3)
C8 C9 1.486(4)
C9 H9A 0.9800
C9 H9B 0.9800
C9 H9C 0.9800
C10 O8 1.204(3)
C10 O4 1.361(3)
C10 C11 1.483(3)
C11 H11A 0.9800
C11 H11B 0.9800
C11 H11C 0.9800
C11 H11D 0.9800
C11 H11E 0.9800
C11 H11F 0.9800

loop_
_geom_torsion_atom_site_label_1
_geom_torsion_atom_site_label_2
_geom_torsion_atom_site_label_3
_geom_torsion_atom_site_label_4
_geom_torsion
O5 C1 C2 O2 176.21(18)
F1 C1 C2 O2 55.9(2)
O5 C1 C2 C3 56.3(3)
F1 C1 C2 C3 -64.0(2)
O2 C2 C3 O3 69.0(2)
C1 C2 C3 O3 -172.28(19)
O2 C2 C3 C4 -172.03(17)
C1 C2 C3 C4 -53.3(2)
O3 C3 C4 O4 -76.8(2)
C2 C3 C4 O4 167.26(18)
O3 C3 C4 C5 167.71(18)
C2 C3 C4 C5 51.7(2)
O4 C4 C5 F5 71.8(2)
C3 C4 C5 F5 -168.62(19)
O4 C4 C5 O5 -173.00(18)
C3 C4 C5 O5 -53.4(3)
O6 C6 O2 C2 2.8(4)
C7 C6 O2 C2 -179.5(2)
C1 C2 O2 C6 124.8(2)
C3 C2 O2 C6 -114.3(2)
O7 C8 O3 C3 -0.2(4)
C9 C8 O3 C3 -178.5(2)
C4 C3 O3 C8 93.4(2)
C2 C3 O3 C8 -149.4(2)
O8 C10 O4 C4 1.4(3)
C11 C10 O4 C4 -178.2(2)
C3 C4 O4 C10 99.6(2)
C5 C4 O4 C10 -140.7(2)
F1 C1 O5 C5 62.3(2)
C2 C1 O5 C5 -57.9(3)
F5 C5 O5 C1 173.87(18)
C4 C5 O5 C1 56.4(3)
